data_4086090
loop_
_publ_author_name
'Kanno, Yuto'
'Komuro, Takashi'
'Tobita, Hiromi'

_publ_section_title
;
 Direct Conversion of a Si--C(aryl) Bond to Si--Heteroatom Bonds in the
 Reactions of \h3-\a-Silabenzyl Molybdenum and Tungsten Complexes with
 2-Substituted Pyridines
;
_journal_issue 15
_journal_name_full Organometallics
_journal_page_first 3699
_journal_paper_doi 10.1021/acs.organomet.5b00335
_journal_volume 34
_journal_year 2015
_chemical_formula_moiety 'C31 H33 Mo N O3 Si'
_chemical_formula_sum 'C31 H33 Mo N O3 Si'
_chemical_formula_weight 591.61
_chemical_name_systematic
; 
 ? 
;
_space_group_IT_number 14
_symmetry_cell_setting monoclinic
_symmetry_Int_Tables_number 14
_symmetry_space_group_name_Hall '-P 2yn'
_symmetry_space_group_name_H-M 'P 1 21/n 1'
_atom_sites_solution_hydrogens geom
_atom_sites_solution_primary direct
_atom_sites_solution_secondary difmap
_audit_creation_method SHELXL-97
_cell_angle_alpha 90.00
_cell_angle_beta 95.1977(15)
_cell_angle_gamma 90.00
_cell_formula_units_Z 4
_cell_length_a 8.9641(7)
_cell_length_b 16.5715(13)
_cell_length_c 19.2964(11)
_cell_measurement_reflns_used 21826
_cell_measurement_temperature 150(2)
_cell_measurement_theta_max 27.5
_cell_measurement_theta_min 1.2
_cell_volume 2854.7(4)
_computing_cell_refinement PROCESS-AUTO
_computing_data_collection PROCESS-AUTO
_computing_data_reduction 'teXsan Ver. 1.11'
_computing_molecular_graphics
;
'ORTEP-3', 'Yadokari-XG 2009 (Wakita, Nemoto, et al., 2009)'
;
_computing_publication_material
;
'Yadokari-XG 2009 (Wakita, Nemoto, et al., 2009)'
;
_computing_structure_refinement 'SHELXL-97 (Sheldrick, 1997)'
_computing_structure_solution 'SHELXS-97 (Sheldrick, 1990)'
_diffrn_ambient_temperature 150(2)
_diffrn_detector_area_resol_mean 10.00
_diffrn_measured_fraction_theta_full 0.971
_diffrn_measured_fraction_theta_max 0.949
_diffrn_measurement_device_type 'Rigaku RAXIS-RAPID Imaging Plate'
_diffrn_measurement_method \w
_diffrn_radiation_monochromator graphite
_diffrn_radiation_source 'rotating-anode X-ray tube'
_diffrn_radiation_type MoK\a
_diffrn_radiation_wavelength 0.71069
_diffrn_reflns_av_R_equivalents 0.0763
_diffrn_reflns_av_sigmaI/netI 0.0467
_diffrn_reflns_limit_h_max 11
_diffrn_reflns_limit_h_min -11
_diffrn_reflns_limit_k_max 21
_diffrn_reflns_limit_k_min -21
_diffrn_reflns_limit_l_max 24
_diffrn_reflns_limit_l_min -24
_diffrn_reflns_number 24677
_diffrn_reflns_theta_full 25.00
_diffrn_reflns_theta_max 27.48
_diffrn_reflns_theta_min 1.62
_exptl_absorpt_coefficient_mu 0.533
_exptl_absorpt_correction_T_max 0.951829
_exptl_absorpt_correction_T_min 0.926545
_exptl_absorpt_correction_type numerical
_exptl_absorpt_process_details
; 
HIGASHI, T. (1999). Shape - Program to obtain Crystal Shape using CCD camera.
Rigaku Corporation, Tokyo, Japan. 
HIGASHI, T. (1999). Numabs - Numerical Absorption Correction,
Rigaku Corporation, Tokyo, Japan. 
;
_exptl_crystal_colour orange
_exptl_crystal_density_diffrn 1.377
_exptl_crystal_density_method 'not measured'
_exptl_crystal_description block
_exptl_crystal_F_000 1224
_exptl_crystal_size_max 0.15
_exptl_crystal_size_mid 0.12
_exptl_crystal_size_min 0.11
_refine_diff_density_max 0.683
_refine_diff_density_min -0.852
_refine_diff_density_rms 0.247
_refine_ls_extinction_method none
_refine_ls_goodness_of_fit_ref 1.277
_refine_ls_hydrogen_treatment constr
_refine_ls_matrix_type full
_refine_ls_number_parameters 341
_refine_ls_number_reflns 6219
_refine_ls_number_restraints 0
_refine_ls_restrained_S_all 1.277
_refine_ls_R_factor_all 0.0810
_refine_ls_R_factor_gt 0.0658
_refine_ls_shift/su_max 0.001
_refine_ls_shift/su_mean 0.000
_refine_ls_structure_factor_coef Fsqd
_refine_ls_weighting_details 'calc w=1/[\s^2^(Fo^2^)+(0.0502P)^2^+4.6512P] where P=(Fo^2^+2Fc^2^)/3'
_refine_ls_weighting_scheme calc
_refine_ls_wR_factor_gt 0.1199
_refine_ls_wR_factor_ref 0.1309
_reflns_number_gt 5379
_reflns_number_total 6219
_reflns_threshold_expression >2\s(I)
_cod_data_source_file om5b00335_si_002.cif
_cod_data_source_block complex-2-Mo
_cod_depositor_comments 'Adding full bibliography for 4086090--4086094.cif.'
_cod_original_sg_symbol_H-M 'P 21/n'
_cod_database_code 4086090

loop_
_symmetry_equiv_pos_as_xyz
'x, y, z'
'-x+1/2, y+1/2, -z+1/2'
'-x, -y, -z'
'x-1/2, -y-1/2, z-1/2'

loop_
_atom_site_label
_atom_site_type_symbol
_atom_site_fract_x
_atom_site_fract_y
_atom_site_fract_z
_atom_site_U_iso_or_equiv
_atom_site_adp_type
_atom_site_occupancy
_atom_site_symmetry_multiplicity
_atom_site_calc_flag
_atom_site_refinement_flags
Mo1 Mo 0.83239(3) 0.810237(19) 0.196940(16) 0.01737(10) Uani 1 1 d .
Si1 Si 0.94142(11) 0.77758(7) 0.31774(5) 0.0191(2) Uani 1 1 d .
O1 O 0.8562(4) 0.9889(2) 0.15050(19) 0.0415(8) Uani 1 1 d .
O2 O 1.1767(3) 0.8320(2) 0.20681(17) 0.0364(8) Uani 1 1 d .
O3 O 0.7764(3) 0.76468(18) 0.35677(14) 0.0260(6) Uani 1 1 d .
N1 N 0.6741(3) 0.8523(2) 0.27325(17) 0.0206(6) Uani 1 1 d .
C1 C 0.8448(5) 0.9241(3) 0.1702(2) 0.0262(8) Uani 1 1 d .
C2 C 1.0478(5) 0.8254(2) 0.2052(2) 0.0251(8) Uani 1 1 d .
C3 C 0.6666(4) 0.8147(3) 0.3349(2) 0.0243(8) Uani 1 1 d .
C4 C 0.5475(5) 0.8263(3) 0.3759(2) 0.0321(10) Uani 1 1 d .
H1 H 0.5438 0.7978 0.4184 0.039 Uiso 1 1 calc R
C5 C 0.4370(5) 0.8791(3) 0.3537(3) 0.0377(11) Uani 1 1 d .
H2 H 0.3543 0.8871 0.3804 0.045 Uiso 1 1 calc R
C6 C 0.4458(5) 0.9213(3) 0.2917(3) 0.0343(10) Uani 1 1 d .
H3 H 0.3717 0.9600 0.2766 0.041 Uiso 1 1 calc R
C7 C 0.5633(4) 0.9059(3) 0.2533(2) 0.0273(9) Uani 1 1 d .
H4 H 0.5680 0.9340 0.2106 0.033 Uiso 1 1 calc R
C8 C 1.0435(5) 0.6816(2) 0.3439(2) 0.0240(8) Uani 1 1 d .
C9 C 1.1918(5) 0.6705(3) 0.3300(2) 0.0300(9) Uani 1 1 d .
H5 H 1.2387 0.7097 0.3034 0.036 Uiso 1 1 calc R
C10 C 1.2728(5) 0.6028(3) 0.3547(2) 0.0338(10) Uani 1 1 d .
H6 H 1.3739 0.5966 0.3444 0.041 Uiso 1 1 calc R
C11 C 1.2081(5) 0.5442(3) 0.3940(2) 0.0291(9) Uani 1 1 d .
C12 C 1.0599(5) 0.5546(3) 0.4057(2) 0.0293(9) Uani 1 1 d .
H7 H 1.0120 0.5147 0.4312 0.035 Uiso 1 1 calc R
C13 C 0.9785(5) 0.6218(3) 0.3812(2) 0.0272(9) Uani 1 1 d .
H8 H 0.8765 0.6267 0.3902 0.033 Uiso 1 1 calc R
C14 C 1.2990(6) 0.4745(3) 0.4251(3) 0.0420(12) Uani 1 1 d .
H9 H 1.2692 0.4628 0.4717 0.063 Uiso 1 1 calc R
H10 H 1.4056 0.4885 0.4284 0.063 Uiso 1 1 calc R
H11 H 1.2814 0.4268 0.3955 0.063 Uiso 1 1 calc R
C15 C 1.0378(4) 0.8596(2) 0.37315(19) 0.0199(7) Uani 1 1 d .
C16 C 1.0899(5) 0.8429(3) 0.4420(2) 0.0263(8) Uani 1 1 d .
H12 H 1.0812 0.7895 0.4590 0.032 Uiso 1 1 calc R
C17 C 1.1537(5) 0.9014(3) 0.4862(2) 0.0265(8) Uani 1 1 d .
H13 H 1.1864 0.8877 0.5330 0.032 Uiso 1 1 calc R
C18 C 1.1703(4) 0.9796(2) 0.4632(2) 0.0232(8) Uani 1 1 d .
C19 C 1.1190(5) 0.9974(3) 0.3953(2) 0.0293(9) Uani 1 1 d .
H14 H 1.1287 1.0508 0.3784 0.035 Uiso 1 1 calc R
C20 C 1.0531(5) 0.9384(3) 0.3510(2) 0.0258(8) Uani 1 1 d .
H15 H 1.0179 0.9525 0.3047 0.031 Uiso 1 1 calc R
C21 C 1.2432(5) 1.0425(3) 0.5113(2) 0.0336(10) Uani 1 1 d .
H16 H 1.1950 1.0429 0.5549 0.050 Uiso 1 1 calc R
H17 H 1.2322 1.0957 0.4892 0.050 Uiso 1 1 calc R
H18 H 1.3498 1.0300 0.5211 0.050 Uiso 1 1 calc R
C22 C 0.8026(5) 0.7640(3) 0.0854(2) 0.0280(9) Uani 1 1 d .
C23 C 0.8691(5) 0.7008(3) 0.1272(2) 0.0273(9) Uani 1 1 d .
C24 C 0.7633(5) 0.6735(2) 0.1727(2) 0.0258(9) Uani 1 1 d .
C25 C 0.6310(5) 0.7199(3) 0.1591(2) 0.0275(9) Uani 1 1 d .
C26 C 0.6541(5) 0.7763(3) 0.1055(2) 0.0282(9) Uani 1 1 d .
C27 C 0.8666(8) 0.8045(4) 0.0252(2) 0.0502(14) Uani 1 1 d .
H19 H 0.9762 0.8046 0.0328 0.075 Uiso 1 1 calc R
H20 H 0.8301 0.8602 0.0212 0.075 Uiso 1 1 calc R
H21 H 0.8354 0.7751 -0.0178 0.075 Uiso 1 1 calc R
C28 C 1.0167(6) 0.6609(4) 0.1192(3) 0.0489(14) Uani 1 1 d .
H22 H 1.0637 0.6454 0.1651 0.073 Uiso 1 1 calc R
H23 H 1.0823 0.6985 0.0972 0.073 Uiso 1 1 calc R
H24 H 1.0006 0.6126 0.0901 0.073 Uiso 1 1 calc R
C29 C 0.7775(7) 0.5995(3) 0.2175(3) 0.0435(12) Uani 1 1 d .
H25 H 0.7334 0.5533 0.1914 0.065 Uiso 1 1 calc R
H26 H 0.7249 0.6080 0.2593 0.065 Uiso 1 1 calc R
H27 H 0.8837 0.5888 0.2312 0.065 Uiso 1 1 calc R
C30 C 0.4886(5) 0.7099(3) 0.1927(3) 0.0479(14) Uani 1 1 d .
H28 H 0.4198 0.6755 0.1634 0.072 Uiso 1 1 calc R
H29 H 0.4425 0.7629 0.1982 0.072 Uiso 1 1 calc R
H30 H 0.5101 0.6847 0.2384 0.072 Uiso 1 1 calc R
C31 C 0.5358(7) 0.8308(3) 0.0719(3) 0.0517(15) Uani 1 1 d .
H31 H 0.4744 0.8010 0.0359 0.078 Uiso 1 1 calc R
H32 H 0.5832 0.8768 0.0507 0.078 Uiso 1 1 calc R
H33 H 0.4722 0.8503 0.1071 0.078 Uiso 1 1 calc R

loop_
_atom_site_aniso_label
_atom_site_aniso_U_11
_atom_site_aniso_U_22
_atom_site_aniso_U_33
_atom_site_aniso_U_23
_atom_site_aniso_U_13
_atom_site_aniso_U_12
Mo1 0.01815(16) 0.01742(16) 0.01648(16) -0.00166(13) 0.00137(11) 0.00177(12)
Si1 0.0188(5) 0.0209(5) 0.0177(5) 0.0000(4) 0.0025(4) -0.0006(4)
O1 0.054(2) 0.0229(17) 0.050(2) 0.0064(15) 0.0162(17) 0.0037(15)
O2 0.0214(15) 0.047(2) 0.0415(18) -0.0002(15) 0.0066(14) -0.0024(13)
O3 0.0220(14) 0.0297(16) 0.0270(14) 0.0033(12) 0.0060(11) -0.0003(11)
N1 0.0192(15) 0.0171(17) 0.0257(16) -0.0068(13) 0.0038(13) -0.0007(12)
C1 0.031(2) 0.024(2) 0.0242(19) -0.0012(16) 0.0045(16) 0.0043(16)
C2 0.028(2) 0.024(2) 0.0242(19) -0.0005(15) 0.0032(16) 0.0017(15)
C3 0.0192(18) 0.026(2) 0.028(2) -0.0089(17) 0.0057(15) -0.0053(15)
C4 0.023(2) 0.042(3) 0.033(2) -0.0089(19) 0.0119(18) -0.0108(17)
C5 0.0175(19) 0.051(3) 0.047(3) -0.022(2) 0.0118(19) -0.0064(19)
C6 0.0199(19) 0.028(2) 0.054(3) -0.014(2) 0.0005(19) 0.0027(16)
C7 0.0241(19) 0.020(2) 0.037(2) -0.0096(17) -0.0018(17) 0.0019(15)
C8 0.030(2) 0.021(2) 0.0204(18) -0.0021(15) -0.0036(16) 0.0022(16)
C9 0.033(2) 0.026(2) 0.032(2) 0.0042(17) 0.0084(18) 0.0019(17)
C10 0.031(2) 0.031(2) 0.039(2) 0.0011(19) 0.0058(19) 0.0098(18)
C11 0.040(2) 0.021(2) 0.025(2) -0.0045(16) -0.0028(18) 0.0076(17)
C12 0.039(2) 0.021(2) 0.027(2) 0.0017(16) 0.0015(18) -0.0024(17)
C13 0.028(2) 0.024(2) 0.030(2) 0.0002(17) 0.0025(17) -0.0013(16)
C14 0.049(3) 0.027(2) 0.050(3) 0.004(2) 0.002(2) 0.010(2)
C15 0.0176(17) 0.023(2) 0.0201(17) -0.0026(14) 0.0049(14) 0.0016(14)
C16 0.031(2) 0.027(2) 0.0212(19) 0.0034(16) 0.0013(16) -0.0021(17)
C17 0.029(2) 0.031(2) 0.0185(18) 0.0015(16) -0.0011(16) 0.0010(17)
C18 0.0200(18) 0.025(2) 0.0256(19) -0.0088(16) 0.0067(16) -0.0015(15)
C19 0.036(2) 0.020(2) 0.032(2) 0.0003(17) 0.0023(18) 0.0011(17)
C20 0.028(2) 0.026(2) 0.0225(19) 0.0025(16) 0.0005(16) 0.0040(16)
C21 0.035(2) 0.033(2) 0.034(2) -0.0104(19) 0.0055(19) -0.0041(19)
C22 0.040(2) 0.025(2) 0.0183(18) -0.0060(16) -0.0023(17) 0.0017(17)
C23 0.027(2) 0.026(2) 0.029(2) -0.0124(16) 0.0009(17) 0.0043(16)
C24 0.034(2) 0.018(2) 0.0249(19) -0.0039(15) -0.0014(17) -0.0025(15)
C25 0.026(2) 0.026(2) 0.030(2) -0.0116(17) -0.0005(17) -0.0033(16)
C26 0.034(2) 0.024(2) 0.024(2) -0.0091(16) -0.0110(17) 0.0062(17)
C27 0.081(4) 0.047(3) 0.024(2) -0.005(2) 0.015(2) -0.013(3)
C28 0.036(3) 0.045(3) 0.066(4) -0.025(3) 0.010(3) 0.010(2)
C29 0.067(3) 0.022(2) 0.039(3) 0.000(2) -0.010(2) -0.007(2)
C30 0.032(2) 0.043(3) 0.072(4) -0.032(3) 0.018(2) -0.015(2)
C31 0.061(3) 0.040(3) 0.048(3) -0.014(2) -0.028(3) 0.021(2)

loop_
_atom_type_symbol
_atom_type_description
_atom_type_scat_dispersion_real
_atom_type_scat_dispersion_imag
_atom_type_scat_source
C C 0.0033 0.0016 'International Tables Vol C Tables 4.2.6.8 and 6.1.1.4'
H H 0.0000 0.0000 'International Tables Vol C Tables 4.2.6.8 and 6.1.1.4'
N N 0.0061 0.0033 'International Tables Vol C Tables 4.2.6.8 and 6.1.1.4'
O O 0.0106 0.0060 'International Tables Vol C Tables 4.2.6.8 and 6.1.1.4'
Si Si 0.0817 0.0704 'International Tables Vol C Tables 4.2.6.8 and 6.1.1.4'
Mo Mo -1.6832 0.6857 'International Tables Vol C Tables 4.2.6.8 and 6.1.1.4'

loop_
_geom_angle_atom_site_label_1
_geom_angle_atom_site_label_2
_geom_angle_atom_site_label_3
_geom_angle
C2 Mo1 C1 79.47(17)
C2 Mo1 N1 126.09(14)
C1 Mo1 N1 85.90(15)
C2 Mo1 C22 98.76(17)
C1 Mo1 C22 94.53(16)
N1 Mo1 C22 134.17(14)
C2 Mo1 C23 87.50(16)
C1 Mo1 C23 126.14(16)
N1 Mo1 C23 139.52(14)
C22 Mo1 C23 36.15(15)
C2 Mo1 C26 134.46(16)
C1 Mo1 C26 94.82(16)
N1 Mo1 C26 98.05(13)
C22 Mo1 C26 36.17(16)
C23 Mo1 C26 59.54(14)
C2 Mo1 C24 112.24(16)
C1 Mo1 C24 151.91(15)
N1 Mo1 C24 104.77(13)
C22 Mo1 C24 59.27(15)
C23 Mo1 C24 35.33(15)
C26 Mo1 C24 58.38(15)
C2 Mo1 C25 145.02(16)
C1 Mo1 C25 125.23(16)
N1 Mo1 C25 83.75(13)
C22 Mo1 C25 58.89(15)
C23 Mo1 C25 58.33(14)
C26 Mo1 C25 34.81(16)
C24 Mo1 C25 34.42(14)
C2 Mo1 Si1 69.49(12)
C1 Mo1 Si1 115.24(12)
N1 Mo1 Si1 70.92(9)
C22 Mo1 Si1 144.07(11)
C23 Mo1 Si1 108.06(11)
C26 Mo1 Si1 146.35(12)
C24 Mo1 Si1 92.85(10)
C25 Mo1 Si1 111.54(11)
O3 Si1 C8 101.14(17)
O3 Si1 C15 101.99(16)
C8 Si1 C15 105.65(17)
O3 Si1 Mo1 98.89(10)
C8 Si1 Mo1 124.86(13)
C15 Si1 Mo1 119.44(13)
C3 O3 Si1 115.0(3)
C3 N1 C7 117.2(4)
C3 N1 Mo1 121.3(3)
C7 N1 Mo1 120.3(3)
O1 C1 Mo1 175.3(4)
O2 C2 Mo1 176.2(4)
O3 C3 N1 118.3(3)
O3 C3 C4 119.2(4)
N1 C3 C4 122.5(4)
C5 C4 C3 118.8(4)
C5 C4 H1 120.6
C3 C4 H1 120.6
C4 C5 C6 119.7(4)
C4 C5 H2 120.1
C6 C5 H2 120.1
C7 C6 C5 118.6(4)
C7 C6 H3 120.7
C5 C6 H3 120.7
N1 C7 C6 123.1(4)
N1 C7 H4 118.4
C6 C7 H4 118.4
C13 C8 C9 117.3(4)
C13 C8 Si1 121.8(3)
C9 C8 Si1 120.7(3)
C8 C9 C10 121.2(4)
C8 C9 H5 119.4
C10 C9 H5 119.4
C11 C10 C9 121.1(4)
C11 C10 H6 119.4
C9 C10 H6 119.4
C12 C11 C10 117.2(4)
C12 C11 C14 121.7(4)
C10 C11 C14 121.0(4)
C11 C12 C13 121.9(4)
C11 C12 H7 119.1
C13 C12 H7 119.1
C8 C13 C12 121.2(4)
C8 C13 H8 119.4
C12 C13 H8 119.4
C11 C14 H9 109.5
C11 C14 H10 109.5
H9 C14 H10 109.5
C11 C14 H11 109.5
H9 C14 H11 109.5
H10 C14 H11 109.5
C20 C15 C16 116.5(4)
C20 C15 Si1 123.8(3)
C16 C15 Si1 119.6(3)
C17 C16 C15 122.3(4)
C17 C16 H12 118.8
C15 C16 H12 118.8
C16 C17 C18 120.6(4)
C16 C17 H13 119.7
C18 C17 H13 119.7
C19 C18 C17 117.9(4)
C19 C18 C21 121.8(4)
C17 C18 C21 120.3(4)
C18 C19 C20 121.2(4)
C18 C19 H14 119.4
C20 C19 H14 119.4
C15 C20 C19 121.4(4)
C15 C20 H15 119.3
C19 C20 H15 119.3
C18 C21 H16 109.5
C18 C21 H17 109.5
H16 C21 H17 109.5
C18 C21 H18 109.5
H16 C21 H18 109.5
H17 C21 H18 109.5
C23 C22 C26 107.6(4)
C23 C22 C27 126.8(4)
C26 C22 C27 125.2(4)
C23 C22 Mo1 72.7(2)
C26 C22 Mo1 74.2(2)
C27 C22 Mo1 124.1(3)
C22 C23 C24 108.5(4)
C22 C23 C28 126.6(5)
C24 C23 C28 124.5(4)
C22 C23 Mo1 71.1(2)
C24 C23 Mo1 75.6(2)
C28 C23 Mo1 125.6(3)
C25 C24 C23 107.8(4)
C25 C24 C29 125.3(4)
C23 C24 C29 126.1(4)
C25 C24 Mo1 73.7(2)
C23 C24 Mo1 69.1(2)
C29 C24 Mo1 131.1(3)
C24 C25 C26 108.5(4)
C24 C25 C30 126.3(5)
C26 C25 C30 125.1(4)
C24 C25 Mo1 71.9(2)
C26 C25 Mo1 70.0(2)
C30 C25 Mo1 125.8(3)
C25 C26 C22 107.7(4)
C25 C26 C31 124.6(5)
C22 C26 C31 127.3(5)
C25 C26 Mo1 75.2(2)
C22 C26 Mo1 69.6(2)
C31 C26 Mo1 126.2(3)
C22 C27 H19 109.5
C22 C27 H20 109.5
H19 C27 H20 109.5
C22 C27 H21 109.5
H19 C27 H21 109.5
H20 C27 H21 109.5
C23 C28 H22 109.5
C23 C28 H23 109.5
H22 C28 H23 109.5
C23 C28 H24 109.5
H22 C28 H24 109.5
H23 C28 H24 109.5
C24 C29 H25 109.5
C24 C29 H26 109.5
H25 C29 H26 109.5
C24 C29 H27 109.5
H25 C29 H27 109.5
H26 C29 H27 109.5
C25 C30 H28 109.5
C25 C30 H29 109.5
H28 C30 H29 109.5
C25 C30 H30 109.5
H28 C30 H30 109.5
H29 C30 H30 109.5
C26 C31 H31 109.5
C26 C31 H32 109.5
H31 C31 H32 109.5
C26 C31 H33 109.5
H31 C31 H33 109.5
H32 C31 H33 109.5

loop_
_geom_bond_atom_site_label_1
_geom_bond_atom_site_label_2
_geom_bond_distance
Mo1 C2 1.940(4)
Mo1 C1 1.963(4)
Mo1 N1 2.246(3)
Mo1 C22 2.278(4)
Mo1 C23 2.299(4)
Mo1 C26 2.339(4)
Mo1 C24 2.384(4)
Mo1 C25 2.407(4)
Mo1 Si1 2.5038(10)
Si1 O3 1.733(3)
Si1 C8 1.881(4)
Si1 C15 1.889(4)
O1 C1 1.147(5)
O2 C2 1.158(5)
O3 C3 1.326(5)
N1 C3 1.350(5)
N1 C7 1.362(5)
C3 C4 1.398(6)
C4 C5 1.362(7)
C4 H1 0.9500
C5 C6 1.394(7)
C5 H2 0.9500
C6 C7 1.366(6)
C6 H3 0.9500
C7 H4 0.9500
C8 C13 1.385(6)
C8 C9 1.391(6)
C9 C10 1.396(6)
C9 H5 0.9500
C10 C11 1.391(6)
C10 H6 0.9500
C11 C12 1.378(6)
C11 C14 1.507(6)
C12 C13 1.390(6)
C12 H7 0.9500
C13 H8 0.9500
C14 H9 0.9800
C14 H10 0.9800
C14 H11 0.9800
C15 C20 1.385(6)
C15 C16 1.394(5)
C16 C17 1.381(6)
C16 H12 0.9500
C17 C18 1.384(6)
C17 H13 0.9500
C18 C19 1.381(6)
C18 C21 1.505(5)
C19 C20 1.395(6)
C19 H14 0.9500
C20 H15 0.9500
C21 H16 0.9800
C21 H17 0.9800
C21 H18 0.9800
C22 C23 1.420(6)
C22 C26 1.434(6)
C22 C27 1.500(6)
C23 C24 1.424(6)
C23 C28 1.501(6)
C24 C25 1.418(6)
C24 C29 1.499(6)
C25 C26 1.421(6)
C25 C30 1.492(6)
C26 C31 1.496(6)
C27 H19 0.9800
C27 H20 0.9800
C27 H21 0.9800
C28 H22 0.9800
C28 H23 0.9800
C28 H24 0.9800
C29 H25 0.9800
C29 H26 0.9800
C29 H27 0.9800
C30 H28 0.9800
C30 H29 0.9800
C30 H30 0.9800
C31 H31 0.9800
C31 H32 0.9800
C31 H33 0.9800

loop_
_geom_torsion_atom_site_label_1
_geom_torsion_atom_site_label_2
_geom_torsion_atom_site_label_3
_geom_torsion_atom_site_label_4
_geom_torsion
C2 Mo1 Si1 O3 172.37(17)
C1 Mo1 Si1 O3 105.45(17)
N1 Mo1 Si1 O3 29.73(14)
C22 Mo1 Si1 O3 -111.5(2)
C23 Mo1 Si1 O3 -107.47(16)
C26 Mo1 Si1 O3 -45.7(2)
C24 Mo1 Si1 O3 -74.93(15)
C25 Mo1 Si1 O3 -45.18(16)
C2 Mo1 Si1 C8 -77.3(2)
C1 Mo1 Si1 C8 -144.2(2)
N1 Mo1 Si1 C8 140.05(19)
C22 Mo1 Si1 C8 -1.2(3)
C23 Mo1 Si1 C8 2.8(2)
C26 Mo1 Si1 C8 64.7(3)
C24 Mo1 Si1 C8 35.4(2)
C25 Mo1 Si1 C8 65.1(2)
C2 Mo1 Si1 C15 63.11(18)
C1 Mo1 Si1 C15 -3.80(19)
N1 Mo1 Si1 C15 -79.53(16)
C22 Mo1 Si1 C15 139.3(2)
C23 Mo1 Si1 C15 143.27(17)
C26 Mo1 Si1 C15 -154.9(2)
C24 Mo1 Si1 C15 175.82(17)
C25 Mo1 Si1 C15 -154.44(17)
C8 Si1 O3 C3 -165.6(3)
C15 Si1 O3 C3 85.5(3)
Mo1 Si1 O3 C3 -37.3(3)
C2 Mo1 N1 C3 -74.0(3)
C1 Mo1 N1 C3 -147.8(3)
C22 Mo1 N1 C3 119.8(3)
C23 Mo1 N1 C3 66.4(4)
C26 Mo1 N1 C3 117.9(3)
C24 Mo1 N1 C3 58.5(3)
C25 Mo1 N1 C3 86.0(3)
Si1 Mo1 N1 C3 -29.3(3)
C2 Mo1 N1 C7 118.8(3)
C1 Mo1 N1 C7 45.0(3)
C22 Mo1 N1 C7 -47.3(4)
C23 Mo1 N1 C7 -100.7(3)
C26 Mo1 N1 C7 -49.3(3)
C24 Mo1 N1 C7 -108.6(3)
C25 Mo1 N1 C7 -81.1(3)
Si1 Mo1 N1 C7 163.5(3)
Si1 O3 C3 N1 19.3(4)
Si1 O3 C3 C4 -161.1(3)
C7 N1 C3 O3 -177.3(3)
Mo1 N1 C3 O3 15.2(5)
C7 N1 C3 C4 3.1(6)
Mo1 N1 C3 C4 -164.4(3)
O3 C3 C4 C5 178.6(4)
N1 C3 C4 C5 -1.8(6)
C3 C4 C5 C6 -1.1(6)
C4 C5 C6 C7 2.5(7)
C3 N1 C7 C6 -1.5(6)
Mo1 N1 C7 C6 166.1(3)
C5 C6 C7 N1 -1.2(6)
O3 Si1 C8 C13 3.4(4)
C15 Si1 C8 C13 109.3(3)
Mo1 Si1 C8 C13 -105.8(3)
O3 Si1 C8 C9 -172.5(3)
C15 Si1 C8 C9 -66.5(4)
Mo1 Si1 C8 C9 78.3(4)
C13 C8 C9 C10 -1.9(6)
Si1 C8 C9 C10 174.2(3)
C8 C9 C10 C11 -0.1(7)
C9 C10 C11 C12 1.9(6)
C9 C10 C11 C14 -175.3(4)
C10 C11 C12 C13 -1.8(6)
C14 C11 C12 C13 175.4(4)
C9 C8 C13 C12 2.0(6)
Si1 C8 C13 C12 -174.0(3)
C11 C12 C13 C8 -0.2(6)
O3 Si1 C15 C20 -107.7(3)
C8 Si1 C15 C20 147.0(3)
Mo1 Si1 C15 C20 -0.1(4)
O3 Si1 C15 C16 68.2(3)
C8 Si1 C15 C16 -37.1(4)
Mo1 Si1 C15 C16 175.8(3)
C20 C15 C16 C17 -0.1(6)
Si1 C15 C16 C17 -176.3(3)
C15 C16 C17 C18 -0.9(6)
C16 C17 C18 C19 1.1(6)
C16 C17 C18 C21 -178.6(4)
C17 C18 C19 C20 -0.3(6)
C21 C18 C19 C20 179.3(4)
C16 C15 C20 C19 0.8(6)
Si1 C15 C20 C19 176.8(3)
C18 C19 C20 C15 -0.6(6)
C2 Mo1 C22 C23 73.4(3)
C1 Mo1 C22 C23 153.4(3)
N1 Mo1 C22 C23 -117.9(3)
C26 Mo1 C22 C23 -114.6(4)
C24 Mo1 C22 C23 -37.3(2)
C25 Mo1 C22 C23 -77.7(3)
Si1 Mo1 C22 C23 6.5(4)
C2 Mo1 C22 C26 -172.0(3)
C1 Mo1 C22 C26 -92.0(3)
N1 Mo1 C22 C26 -3.3(3)
C23 Mo1 C22 C26 114.6(4)
C24 Mo1 C22 C26 77.3(3)
C25 Mo1 C22 C26 36.9(2)
Si1 Mo1 C22 C26 121.1(2)
C2 Mo1 C22 C27 -49.8(4)
C1 Mo1 C22 C27 30.2(4)
N1 Mo1 C22 C27 118.9(4)
C23 Mo1 C22 C27 -123.2(5)
C26 Mo1 C22 C27 122.2(5)
C24 Mo1 C22 C27 -160.5(5)
C25 Mo1 C22 C27 159.1(5)
Si1 Mo1 C22 C27 -116.8(4)
C26 C22 C23 C24 0.4(5)
C27 C22 C23 C24 -172.9(4)
Mo1 C22 C23 C24 67.0(3)
C26 C22 C23 C28 172.5(4)
C27 C22 C23 C28 -0.8(7)
Mo1 C22 C23 C28 -120.9(4)
C26 C22 C23 Mo1 -66.6(3)
C27 C22 C23 Mo1 120.1(5)
C2 Mo1 C23 C22 -108.5(3)
C1 Mo1 C23 C22 -33.5(3)
N1 Mo1 C23 C22 102.5(3)
C26 Mo1 C23 C22 38.5(3)
C24 Mo1 C23 C22 115.7(4)
C25 Mo1 C23 C22 79.4(3)
Si1 Mo1 C23 C22 -176.0(2)
C2 Mo1 C23 C24 135.8(3)
C1 Mo1 C23 C24 -149.2(2)
N1 Mo1 C23 C24 -13.2(3)
C22 Mo1 C23 C24 -115.7(4)
C26 Mo1 C23 C24 -77.2(3)
C25 Mo1 C23 C24 -36.3(2)
Si1 Mo1 C23 C24 68.3(2)
C2 Mo1 C23 C28 13.4(5)
C1 Mo1 C23 C28 88.4(5)
N1 Mo1 C23 C28 -135.6(4)
C22 Mo1 C23 C28 122.0(6)
C26 Mo1 C23 C28 160.5(5)
C24 Mo1 C23 C28 -122.4(5)
C25 Mo1 C23 C28 -158.7(5)
Si1 Mo1 C23 C28 -54.1(5)
C22 C23 C24 C25 -0.1(4)
C28 C23 C24 C25 -172.4(4)
Mo1 C23 C24 C25 64.0(3)
C22 C23 C24 C29 169.7(4)
C28 C23 C24 C29 -2.7(7)
Mo1 C23 C24 C29 -126.3(4)
C22 C23 C24 Mo1 -64.0(3)
C28 C23 C24 Mo1 123.6(4)
C2 Mo1 C24 C25 -165.7(3)
C1 Mo1 C24 C25 -55.4(4)
N1 Mo1 C24 C25 54.3(3)
C22 Mo1 C24 C25 -78.7(3)
C23 Mo1 C24 C25 -116.9(4)
C26 Mo1 C24 C25 -36.2(2)
Si1 Mo1 C24 C25 125.3(2)
C2 Mo1 C24 C23 -48.8(3)
C1 Mo1 C24 C23 61.5(4)
N1 Mo1 C24 C23 171.2(2)
C22 Mo1 C24 C23 38.2(2)
C26 Mo1 C24 C23 80.7(3)
C25 Mo1 C24 C23 116.9(4)
Si1 Mo1 C24 C23 -117.8(2)
C2 Mo1 C24 C29 71.4(5)
C1 Mo1 C24 C29 -178.3(4)
N1 Mo1 C24 C29 -68.6(5)
C22 Mo1 C24 C29 158.4(5)
C23 Mo1 C24 C29 120.2(5)
C26 Mo1 C24 C29 -159.0(5)
C25 Mo1 C24 C29 -122.9(6)
Si1 Mo1 C24 C29 2.4(4)
C23 C24 C25 C26 -0.3(4)
C29 C24 C25 C26 -170.1(4)
Mo1 C24 C25 C26 60.7(3)
C23 C24 C25 C30 177.5(4)
C29 C24 C25 C30 7.6(7)
Mo1 C24 C25 C30 -121.6(4)
C23 C24 C25 Mo1 -61.0(3)
C29 C24 C25 Mo1 129.2(4)
C2 Mo1 C25 C24 23.4(4)
C1 Mo1 C25 C24 151.7(2)
N1 Mo1 C25 C24 -127.9(3)
C22 Mo1 C25 C24 79.9(3)
C23 Mo1 C25 C24 37.3(2)
C26 Mo1 C25 C24 118.3(4)
Si1 Mo1 C25 C24 -61.2(2)
C2 Mo1 C25 C26 -94.9(3)
C1 Mo1 C25 C26 33.4(3)
N1 Mo1 C25 C26 113.8(3)
C22 Mo1 C25 C26 -38.4(2)
C23 Mo1 C25 C26 -81.0(3)
C24 Mo1 C25 C26 -118.3(4)
Si1 Mo1 C25 C26 -179.5(2)
C2 Mo1 C25 C30 145.6(4)
C1 Mo1 C25 C30 -86.1(5)
N1 Mo1 C25 C30 -5.6(4)
C22 Mo1 C25 C30 -157.9(5)
C23 Mo1 C25 C30 159.5(5)
C26 Mo1 C25 C30 -119.5(5)
C24 Mo1 C25 C30 122.2(5)
Si1 Mo1 C25 C30 61.0(4)
C24 C25 C26 C22 0.5(4)
C30 C25 C26 C22 -177.3(4)
Mo1 C25 C26 C22 62.4(3)
C24 C25 C26 C31 174.0(4)
C30 C25 C26 C31 -3.8(7)
Mo1 C25 C26 C31 -124.1(4)
C24 C25 C26 Mo1 -62.0(3)
C30 C25 C26 Mo1 120.3(4)
C23 C22 C26 C25 -0.5(4)
C27 C22 C26 C25 172.9(4)
Mo1 C22 C26 C25 -66.1(3)
C23 C22 C26 C31 -173.8(4)
C27 C22 C26 C31 -0.4(7)
Mo1 C22 C26 C31 120.6(4)
C23 C22 C26 Mo1 65.6(3)
C27 C22 C26 Mo1 -121.0(4)
C2 Mo1 C26 C25 126.8(3)
C1 Mo1 C26 C25 -153.2(3)
N1 Mo1 C26 C25 -66.7(3)
C22 Mo1 C26 C25 115.7(4)
C23 Mo1 C26 C25 77.2(3)
C24 Mo1 C26 C25 35.8(2)
Si1 Mo1 C26 C25 0.8(4)
C2 Mo1 C26 C22 11.1(4)
C1 Mo1 C26 C22 91.1(3)
N1 Mo1 C26 C22 177.6(3)
C23 Mo1 C26 C22 -38.5(3)
C24 Mo1 C26 C22 -79.9(3)
C25 Mo1 C26 C22 -115.7(4)
Si1 Mo1 C26 C22 -114.9(3)
C2 Mo1 C26 C31 -110.9(5)
C1 Mo1 C26 C31 -30.9(5)
N1 Mo1 C26 C31 55.6(5)
C22 Mo1 C26 C31 -122.0(6)
C23 Mo1 C26 C31 -160.5(5)
C24 Mo1 C26 C31 158.1(5)
C25 Mo1 C26 C31 122.3(6)
Si1 Mo1 C26 C31 123.1(4)
